data_4510241
loop_
_publ_author_name
'Zhang, Hong-Mei'
'He, Yuan-Chun'
'Yang, Jin'
'Liu, Ying-Ying'
'Ma, Jian-Fang'

_publ_section_title
;
 Ten Coordination Polymers Constructed Using an Unprecedented
 Azamacrocyclic Octacarboxylate Ligand
 1,4,8,11-Tetrazacyclododecane-N,N&#x2032;,N&#x2033;,N&#x2034;-Tetra-Methylene-Isophthalic
 Acid: Syntheses, Structures, and Photoluminescent Properties
;
_journal_issue 5
_journal_name_full 'Crystal Growth &amp; Design'
_journal_page_first 2307
_journal_paper_doi 10.1021/cg500003u
_journal_volume 14
_journal_year 2014
_chemical_formula_moiety 'C94 H150 Co3 N16 O16, 5H2O'
_chemical_formula_sum 'C94 H160 Co3 N16 O21'
_chemical_formula_weight 2027.17
_chemical_name_systematic
;
 ?
;
_space_group_IT_number 2
_symmetry_cell_setting triclinic
_symmetry_space_group_name_Hall '-P 1'
_symmetry_space_group_name_H-M 'P -1'
_atom_sites_solution_hydrogens geom
_atom_sites_solution_primary direct
_atom_sites_solution_secondary difmap
_audit_creation_method SHELXL-97
_cell_angle_alpha 81.074(5)
_cell_angle_beta 86.503(5)
_cell_angle_gamma 86.458(4)
_cell_formula_units_Z 1
_cell_length_a 10.9750(6)
_cell_length_b 14.5480(7)
_cell_length_c 16.0630(9)
_cell_measurement_reflns_used 3539
_cell_measurement_temperature 293(2)
_cell_measurement_theta_max 29.1431
_cell_measurement_theta_min 2.8329
_cell_volume 2525.3(2)
_computing_cell_refinement 'CrysAlisPro(1.171.35.21) (Agilent Tech., 2012)'
_computing_data_collection 'CrysAlisPro(1.171.35.21) (Agilent Tech., 2012)'
_computing_data_reduction 'CrysAlisPro(1.171.35.21) (Agilent Tech., 2012)'
_computing_structure_refinement 'SHELXL-97 (Sheldrick, 2008)'
_computing_structure_solution 'SHELXS-97 (Sheldrick, 2008)'
_diffrn_ambient_temperature 293(2)
_diffrn_detector_area_resol_mean 10.0
_diffrn_measured_fraction_theta_full 0.996
_diffrn_measured_fraction_theta_max 0.995
_diffrn_measurement_device_type 'Oxford Diffraction Gemini R Ultra'
_diffrn_measurement_method '\w scan'
_diffrn_radiation_monochromator graphite
_diffrn_radiation_source 'fine-focus sealed tube'
_diffrn_radiation_type MoK\a
_diffrn_radiation_wavelength 0.71073
_diffrn_reflns_av_R_equivalents 0.0417
_diffrn_reflns_av_sigmaI/netI 0.0882
_diffrn_reflns_limit_h_max 13
_diffrn_reflns_limit_h_min -11
_diffrn_reflns_limit_k_max 17
_diffrn_reflns_limit_k_min -17
_diffrn_reflns_limit_l_max 16
_diffrn_reflns_limit_l_min -19
_diffrn_reflns_number 15716
_diffrn_reflns_theta_full 25.00
_diffrn_reflns_theta_max 25.35
_diffrn_reflns_theta_min 2.84
_exptl_absorpt_coefficient_mu 0.563
_exptl_absorpt_correction_T_max 0.9154
_exptl_absorpt_correction_T_min 0.8768
_exptl_absorpt_correction_type multi-scan
_exptl_absorpt_process_details
; 
CrysAlis (Oxford Diffraction, 2006)
;
_exptl_crystal_colour pink
_exptl_crystal_density_diffrn 1.333
_exptl_crystal_density_method 'not measured'
_exptl_crystal_description block
_exptl_crystal_F_000 1085
_exptl_crystal_size_max 0.24
_exptl_crystal_size_mid 0.22
_exptl_crystal_size_min 0.16
_refine_diff_density_max 0.898
_refine_diff_density_min -0.566
_refine_diff_density_rms 0.074
_refine_ls_extinction_method none
_refine_ls_goodness_of_fit_ref 1.019
_refine_ls_hydrogen_treatment mixed
_refine_ls_matrix_type full
_refine_ls_number_parameters 640
_refine_ls_number_reflns 9210
_refine_ls_number_restraints 0
_refine_ls_restrained_S_all 1.019
_refine_ls_R_factor_all 0.1113
_refine_ls_R_factor_gt 0.0644
_refine_ls_shift/su_max 0.001
_refine_ls_shift/su_mean 0.000
_refine_ls_structure_factor_coef Fsqd
_refine_ls_weighting_details 'calc w=1/[\s^2^(Fo^2^)+(0.0754P)^2^+2.0232P] where P=(Fo^2^+2Fc^2^)/3'
_refine_ls_weighting_scheme calc
_refine_ls_wR_factor_gt 0.1482
_refine_ls_wR_factor_ref 0.1745
_reflns_number_gt 5952
_reflns_number_total 9210
_reflns_threshold_expression >2\s(I)
_cod_data_source_file cg500003u_si_002.cif
_cod_data_source_block Compound-6
_cod_depositor_comments 'Adding full bibliography for 4510236--4510245.cif.'
_cod_database_code 4510241

loop_
_symmetry_equiv_pos_as_xyz
'x, y, z'
'-x, -y, -z'

loop_
_atom_site_label
_atom_site_type_symbol
_atom_site_fract_x
_atom_site_fract_y
_atom_site_fract_z
_atom_site_U_iso_or_equiv
_atom_site_adp_type
_atom_site_occupancy
_atom_site_symmetry_multiplicity
_atom_site_calc_flag
_atom_site_refinement_flags
Co1 Co 0.5000 0.5000 0.5000 0.0270(2) Uani 1 2 d S
Co2 Co 0.5000 0.0000 1.0000 0.0362(2) Uani 1 2 d S
Co3 Co 1.0000 0.5000 1.0000 0.0365(2) Uani 1 2 d S
C1 C 0.5562(4) 0.1862(3) 0.5517(3) 0.0286(9) Uani 1 1 d .
C2 C 0.4424(4) 0.1723(3) 0.5927(3) 0.0301(10) Uani 1 1 d .
H2 H 0.3886 0.2233 0.5977 0.036 Uiso 1 1 calc R
C3 C 0.4076(4) 0.0837(3) 0.6264(3) 0.0291(9) Uani 1 1 d .
C4 C 0.4910(4) 0.0086(3) 0.6231(3) 0.0293(10) Uani 1 1 d .
H4 H 0.4689 -0.0506 0.6474 0.035 Uiso 1 1 calc R
C5 C 0.6070(4) 0.0199(3) 0.5842(3) 0.0271(9) Uani 1 1 d .
C6 C 0.6367(4) 0.1091(3) 0.5462(2) 0.0281(9) Uani 1 1 d .
H6 H 0.7118 0.1173 0.5166 0.034 Uiso 1 1 calc R
C7 C 0.5915(4) 0.2836(3) 0.5146(3) 0.0348(10) Uani 1 1 d .
C8 C 0.2785(4) 0.0678(3) 0.6628(3) 0.0372(11) Uani 1 1 d .
C9 C 0.6938(4) -0.0640(3) 0.5822(3) 0.0301(10) Uani 1 1 d .
H9A H 0.6644 -0.1144 0.6239 0.036 Uiso 1 1 calc R
H9B H 0.6922 -0.0836 0.5273 0.036 Uiso 1 1 calc R
C10 C 0.8302(4) -0.0166(3) 0.6791(2) 0.0263(9) Uani 1 1 d .
H10A H 0.8147 -0.0680 0.7239 0.032 Uiso 1 1 calc R
H10B H 0.7656 0.0311 0.6839 0.032 Uiso 1 1 calc R
C11 C 0.9514(4) 0.0233(3) 0.6942(2) 0.0283(9) Uani 1 1 d .
H11A H 0.9476 0.0361 0.7518 0.034 Uiso 1 1 calc R
H11B H 1.0157 -0.0248 0.6898 0.034 Uiso 1 1 calc R
C12 C 1.0186(4) 0.0911(3) 0.5489(2) 0.0298(10) Uani 1 1 d .
H12A H 0.9431 0.0800 0.5245 0.036 Uiso 1 1 calc R
H12B H 1.0701 0.0342 0.5516 0.036 Uiso 1 1 calc R
C13 C 1.0823(4) 0.1674(3) 0.4900(3) 0.0312(10) Uani 1 1 d .
H13A H 1.1593 0.1785 0.5124 0.037 Uiso 1 1 calc R
H13B H 1.0316 0.2248 0.4854 0.037 Uiso 1 1 calc R
C14 C 1.1053(4) 0.1370(3) 0.4030(2) 0.0281(9) Uani 1 1 d .
H14A H 1.0269 0.1306 0.3802 0.034 Uiso 1 1 calc R
H14B H 1.1460 0.1861 0.3658 0.034 Uiso 1 1 calc R
C15 C 0.8976(4) 0.1918(3) 0.6386(2) 0.0294(9) Uani 1 1 d .
H15A H 0.9294 0.2454 0.6020 0.035 Uiso 1 1 calc R
H15B H 0.8224 0.1773 0.6159 0.035 Uiso 1 1 calc R
C16 C 0.8694(4) 0.2168(3) 0.7253(2) 0.0275(9) Uani 1 1 d .
C17 C 0.7614(4) 0.1921(3) 0.7706(3) 0.0330(10) Uani 1 1 d .
H17 H 0.7065 0.1581 0.7477 0.040 Uiso 1 1 calc R
C18 C 0.7345(4) 0.2177(3) 0.8497(3) 0.0333(10) Uani 1 1 d .
C19 C 0.8175(4) 0.2688(3) 0.8826(3) 0.0332(10) Uani 1 1 d .
H19 H 0.8000 0.2866 0.9354 0.040 Uiso 1 1 calc R
C20 C 0.9247(4) 0.2937(3) 0.8389(3) 0.0309(10) Uani 1 1 d .
C21 C 0.9508(4) 0.2671(3) 0.7604(3) 0.0307(10) Uani 1 1 d .
H21 H 1.0238 0.2831 0.7309 0.037 Uiso 1 1 calc R
C22 C 0.6217(4) 0.1867(3) 0.9035(3) 0.0434(12) Uani 1 1 d .
C23 C 1.0096(4) 0.3547(3) 0.8739(3) 0.0378(11) Uani 1 1 d .
C24 C 0.6536(5) 0.5336(4) 0.3491(3) 0.0503(13) Uani 1 1 d .
H24A H 0.7266 0.5184 0.3158 0.060 Uiso 1 1 calc R
H24B H 0.6378 0.6006 0.3392 0.060 Uiso 1 1 calc R
C25 C 0.5467(5) 0.4861(4) 0.3235(3) 0.0521(13) Uani 1 1 d .
H25A H 0.5313 0.5084 0.2647 0.063 Uiso 1 1 calc R
H25B H 0.5645 0.4194 0.3299 0.063 Uiso 1 1 calc R
C26 C 0.3200(5) 0.4678(3) 0.3619(3) 0.0481(13) Uani 1 1 d .
C27 C 0.2741(6) 0.5148(4) 0.2775(4) 0.0720(18) Uani 1 1 d .
H27A H 0.2613 0.5806 0.2781 0.108 Uiso 1 1 calc R
H27B H 0.1984 0.4894 0.2678 0.108 Uiso 1 1 calc R
H27C H 0.3336 0.5041 0.2332 0.108 Uiso 1 1 calc R
C28 C 0.3395(6) 0.3623(4) 0.3618(4) 0.0673(17) Uani 1 1 d .
H28A H 0.4000 0.3508 0.3184 0.101 Uiso 1 1 calc R
H28B H 0.2639 0.3373 0.3514 0.101 Uiso 1 1 calc R
H28C H 0.3669 0.3328 0.4157 0.101 Uiso 1 1 calc R
C29 C 0.2249(4) 0.4885(4) 0.4308(3) 0.0494(13) Uani 1 1 d .
H29A H 0.1469 0.4706 0.4150 0.059 Uiso 1 1 calc R
H29B H 0.2185 0.5556 0.4291 0.059 Uiso 1 1 calc R
C30 C 0.2404(4) 0.4447(3) 0.5233(3) 0.0459(13) Uani 1 1 d .
H30 H 0.2760 0.3811 0.5236 0.055 Uiso 1 1 calc R
C31 C 0.1174(5) 0.4384(5) 0.5734(4) 0.082(2) Uani 1 1 d .
H31A H 0.1299 0.4099 0.6304 0.124 Uiso 1 1 calc R
H31B H 0.0649 0.4015 0.5479 0.124 Uiso 1 1 calc R
H31C H 0.0800 0.4998 0.5732 0.124 Uiso 1 1 calc R
C32 C 0.5867(5) 0.0529(4) 1.1463(3) 0.0524(14) Uani 1 1 d .
H32A H 0.5534 0.0023 1.1859 0.063 Uiso 1 1 calc R
H32B H 0.6066 0.1015 1.1775 0.063 Uiso 1 1 calc R
C33 C 0.7008(5) 0.0181(4) 1.0997(3) 0.0551(14) Uani 1 1 d .
H33A H 0.7393 0.0699 1.0647 0.066 Uiso 1 1 calc R
H33B H 0.7589 -0.0122 1.1397 0.066 Uiso 1 1 calc R
C34 C 0.7662(4) -0.0875(3) 0.9941(3) 0.0436(12) Uani 1 1 d .
C35 C 0.8284(5) -0.0107(4) 0.9346(3) 0.0583(15) Uani 1 1 d .
H35A H 0.8610 0.0316 0.9668 0.087 Uiso 1 1 calc R
H35B H 0.7700 0.0225 0.8973 0.087 Uiso 1 1 calc R
H35C H 0.8936 -0.0376 0.9021 0.087 Uiso 1 1 calc R
C36 C 0.8618(5) -0.1414(4) 1.0518(4) 0.0716(17) Uani 1 1 d .
H36A H 0.8235 -0.1902 1.0896 0.107 Uiso 1 1 calc R
H36B H 0.8960 -0.0997 1.0837 0.107 Uiso 1 1 calc R
H36C H 0.9255 -0.1681 1.0179 0.107 Uiso 1 1 calc R
C37 C 0.7122(5) -0.1542(4) 0.9447(3) 0.0533(14) Uani 1 1 d .
H37A H 0.6720 -0.2007 0.9852 0.064 Uiso 1 1 calc R
H37B H 0.7799 -0.1863 0.9175 0.064 Uiso 1 1 calc R
C38 C 0.6213(5) -0.1180(3) 0.8770(3) 0.0434(12) Uani 1 1 d .
H38 H 0.6542 -0.0634 0.8413 0.052 Uiso 1 1 calc R
C39 C 0.6088(6) -0.1932(4) 0.8224(4) 0.0647(16) Uani 1 1 d .
H39A H 0.5528 -0.1708 0.7792 0.097 Uiso 1 1 calc R
H39B H 0.5786 -0.2478 0.8568 0.097 Uiso 1 1 calc R
H39C H 0.6873 -0.2084 0.7967 0.097 Uiso 1 1 calc R
C40 C 1.1644(5) 0.3904(4) 1.1102(3) 0.0537(14) Uani 1 1 d .
H40A H 1.1678 0.3365 1.0812 0.064 Uiso 1 1 calc R
H40B H 1.1978 0.3713 1.1651 0.064 Uiso 1 1 calc R
C41 C 1.2401(5) 0.4661(4) 1.0595(3) 0.0529(13) Uani 1 1 d .
H41A H 1.2383 0.5196 1.0889 0.063 Uiso 1 1 calc R
H41B H 1.3244 0.4429 1.0531 0.063 Uiso 1 1 calc R
C42 C 1.2366(4) 0.5807(4) 0.9260(3) 0.0462(12) Uani 1 1 d .
H42 H 1.2062 0.6329 0.9548 0.055 Uiso 1 1 calc R
C43 C 1.3755(5) 0.5817(5) 0.9180(4) 0.0734(18) Uani 1 1 d .
H43A H 1.4072 0.5730 0.9732 0.110 Uiso 1 1 calc R
H43B H 1.3991 0.6405 0.8873 0.110 Uiso 1 1 calc R
H43C H 1.4076 0.5324 0.8884 0.110 Uiso 1 1 calc R
C44 C 1.1819(5) 0.5954(4) 0.8385(3) 0.0499(13) Uani 1 1 d .
H44A H 1.2358 0.6343 0.8001 0.060 Uiso 1 1 calc R
H44B H 1.1845 0.5352 0.8194 0.060 Uiso 1 1 calc R
C45 C 1.0522(5) 0.6384(3) 0.8287(3) 0.0489(13) Uani 1 1 d .
C46 C 1.0400(6) 0.7351(4) 0.8566(4) 0.0681(17) Uani 1 1 d .
H46A H 1.0564 0.7292 0.9153 0.102 Uiso 1 1 calc R
H46B H 0.9585 0.7614 0.8482 0.102 Uiso 1 1 calc R
H46C H 1.0975 0.7749 0.8238 0.102 Uiso 1 1 calc R
C47 C 1.0269(6) 0.6464(4) 0.7347(3) 0.0693(17) Uani 1 1 d .
H47A H 0.9457 0.6731 0.7255 0.104 Uiso 1 1 calc R
H47B H 1.0341 0.5855 0.7181 0.104 Uiso 1 1 calc R
H47C H 1.0850 0.6854 0.7016 0.104 Uiso 1 1 calc R
N1 N 0.8214(3) -0.0498(2) 0.59837(19) 0.0228(7) Uani 1 1 d .
N2 N 0.9888(3) 0.1101(2) 0.63725(19) 0.0244(7) Uani 1 1 d .
O1 O 0.5164(3) 0.3487(2) 0.5284(2) 0.0388(7) Uani 1 1 d .
O2 O 0.6918(3) 0.2928(2) 0.4746(3) 0.0611(11) Uani 1 1 d .
O1W O 0.2999(6) 0.2602(4) 0.7770(3) 0.127(2) Uani 1 1 d .
O3 O 0.2120(3) 0.1386(2) 0.6771(2) 0.0454(8) Uani 1 1 d .
H3 H 0.2508 0.1856 0.6638 0.068 Uiso 1 1 calc R
O2W O 0.3933(8) 0.3595(5) 0.8947(5) 0.071(2) Uani 0.50 1 d P
O4 O 0.2428(3) -0.0116(2) 0.6735(3) 0.0598(11) Uani 1 1 d .
O3W O 0.3101(11) 0.7934(6) 0.6828(6) 0.089(3) Uani 0.50 1 d P
O5 O 0.5771(3) 0.1125(3) 0.8911(2) 0.0585(10) Uani 1 1 d .
O4W O 0.2012(11) 0.8146(7) 0.6432(8) 0.113(4) Uani 0.50 1 d P
O6 O 0.5858(3) 0.2337(2) 0.9594(2) 0.0605(11) Uani 1 1 d .
O7 O 0.9795(3) 0.3766(2) 0.94527(19) 0.0431(8) Uani 1 1 d .
O8 O 1.1009(4) 0.3814(3) 0.8291(3) 0.0726(13) Uani 1 1 d .
N3 N 0.6719(4) 0.5020(3) 0.4393(2) 0.0356(9) Uani 1 1 d .
H48 H 0.695(5) 0.446(4) 0.445(3) 0.053 Uiso 1 1 d .
N4 N 0.4378(4) 0.5072(3) 0.3778(2) 0.0361(9) Uani 1 1 d .
H49 H 0.432(5) 0.559(4) 0.367(3) 0.054 Uiso 1 1 d .
N5 N 0.4968(4) 0.0897(3) 1.0838(3) 0.0415(10) Uani 1 1 d .
H50 H 0.522(5) 0.134(4) 1.056(4) 0.062 Uiso 1 1 d .
N6 N 0.6637(3) -0.0482(3) 1.0472(2) 0.0403(10) Uani 1 1 d .
H51 H 0.636(5) -0.096(4) 1.086(3) 0.060 Uiso 1 1 d .
N7 N 1.0357(4) 0.4257(3) 1.1209(2) 0.0426(10) Uani 1 1 d .
H52 H 1.043(5) 0.483(4) 1.144(3) 0.064 Uiso 1 1 d .
N8 N 1.1899(4) 0.4938(3) 0.9760(3) 0.0422(10) Uani 1 1 d .
H53 H 1.204(5) 0.450(4) 0.946(3) 0.063 Uiso 1 1 d .

loop_
_atom_site_aniso_label
_atom_site_aniso_U_11
_atom_site_aniso_U_22
_atom_site_aniso_U_33
_atom_site_aniso_U_23
_atom_site_aniso_U_13
_atom_site_aniso_U_12
Co1 0.0243(4) 0.0295(4) 0.0270(4) -0.0050(3) 0.0000(3) -0.0010(4)
Co2 0.0281(5) 0.0483(5) 0.0336(5) -0.0136(4) 0.0057(4) -0.0016(4)
Co3 0.0375(5) 0.0405(5) 0.0345(5) -0.0138(4) -0.0073(4) -0.0001(4)
C1 0.025(2) 0.030(2) 0.032(2) -0.0098(18) -0.0050(18) 0.0009(19)
C2 0.025(2) 0.031(2) 0.035(2) -0.0072(18) -0.0044(18) 0.0050(19)
C3 0.021(2) 0.037(2) 0.030(2) -0.0095(18) -0.0018(17) -0.002(2)
C4 0.027(2) 0.030(2) 0.031(2) -0.0048(17) -0.0040(18) -0.004(2)
C5 0.023(2) 0.028(2) 0.032(2) -0.0068(17) -0.0059(18) -0.0018(18)
C6 0.022(2) 0.034(2) 0.030(2) -0.0099(18) -0.0006(17) -0.0036(19)
C7 0.033(3) 0.031(2) 0.040(3) -0.0063(19) -0.002(2) -0.001(2)
C8 0.024(2) 0.046(3) 0.042(3) -0.008(2) 0.000(2) 0.000(2)
C9 0.027(2) 0.029(2) 0.035(2) -0.0084(18) 0.0000(19) -0.0053(19)
C10 0.023(2) 0.033(2) 0.023(2) -0.0068(17) 0.0044(17) -0.0030(18)
C11 0.027(2) 0.035(2) 0.024(2) -0.0082(17) 0.0021(17) -0.0025(19)
C12 0.028(2) 0.033(2) 0.031(2) -0.0161(18) 0.0102(18) -0.0040(19)
C13 0.034(2) 0.027(2) 0.033(2) -0.0110(18) 0.0113(19) -0.0006(19)
C14 0.027(2) 0.026(2) 0.029(2) -0.0023(17) 0.0047(18) 0.0054(18)
C15 0.027(2) 0.036(2) 0.027(2) -0.0114(18) 0.0020(18) 0.0006(19)
C16 0.027(2) 0.028(2) 0.029(2) -0.0104(17) 0.0012(18) 0.0034(18)
C17 0.029(2) 0.035(2) 0.038(3) -0.0181(19) 0.0033(19) -0.004(2)
C18 0.029(2) 0.037(2) 0.034(2) -0.0108(19) 0.0076(19) -0.002(2)
C19 0.037(3) 0.036(2) 0.028(2) -0.0144(18) 0.0047(19) 0.001(2)
C20 0.031(2) 0.033(2) 0.031(2) -0.0135(18) -0.0012(19) 0.001(2)
C21 0.025(2) 0.036(2) 0.032(2) -0.0111(18) 0.0056(18) -0.0010(19)
C22 0.040(3) 0.046(3) 0.045(3) -0.015(2) 0.014(2) -0.006(2)
C23 0.033(3) 0.041(3) 0.044(3) -0.020(2) 0.000(2) 0.000(2)
C24 0.038(3) 0.064(3) 0.045(3) -0.003(2) 0.011(2) 0.003(3)
C25 0.054(3) 0.071(4) 0.032(3) -0.019(2) 0.001(2) 0.005(3)
C26 0.048(3) 0.050(3) 0.051(3) -0.013(2) -0.021(3) -0.003(3)
C27 0.072(4) 0.088(4) 0.060(4) -0.014(3) -0.036(3) 0.003(4)
C28 0.066(4) 0.058(4) 0.086(4) -0.031(3) -0.021(3) -0.007(3)
C29 0.032(3) 0.056(3) 0.062(3) -0.011(3) -0.014(2) -0.001(2)
C30 0.032(3) 0.039(3) 0.066(3) -0.002(2) -0.003(2) -0.008(2)
C31 0.041(4) 0.108(5) 0.092(5) 0.007(4) -0.001(3) -0.022(4)
C32 0.044(3) 0.078(4) 0.038(3) -0.022(3) -0.003(2) 0.002(3)
C33 0.037(3) 0.081(4) 0.050(3) -0.021(3) -0.004(2) 0.002(3)
C34 0.032(3) 0.050(3) 0.046(3) -0.004(2) 0.013(2) 0.001(2)
C35 0.045(3) 0.068(4) 0.060(4) -0.009(3) 0.019(3) -0.010(3)
C36 0.052(4) 0.078(4) 0.077(4) 0.003(3) -0.006(3) 0.018(3)
C37 0.047(3) 0.047(3) 0.062(4) -0.006(3) 0.019(3) -0.001(3)
C38 0.046(3) 0.044(3) 0.039(3) -0.010(2) 0.015(2) -0.001(2)
C39 0.072(4) 0.066(4) 0.059(4) -0.026(3) 0.013(3) 0.004(3)
C40 0.058(4) 0.058(3) 0.046(3) -0.011(2) -0.013(3) 0.011(3)
C41 0.044(3) 0.066(3) 0.051(3) -0.015(3) -0.012(3) 0.007(3)
C42 0.039(3) 0.054(3) 0.049(3) -0.020(2) 0.010(2) -0.007(3)
C43 0.057(4) 0.086(4) 0.078(4) -0.014(3) 0.008(3) -0.013(3)
C44 0.062(4) 0.049(3) 0.042(3) -0.018(2) 0.004(3) -0.003(3)
C45 0.060(4) 0.044(3) 0.042(3) -0.005(2) 0.002(2) -0.002(3)
C46 0.079(4) 0.047(3) 0.078(4) -0.015(3) 0.008(3) -0.005(3)
C47 0.084(5) 0.076(4) 0.045(3) -0.001(3) -0.005(3) 0.001(4)
N1 0.0205(17) 0.0231(17) 0.0249(18) -0.0053(13) 0.0019(14) -0.0004(14)
N2 0.0252(18) 0.0262(17) 0.0228(17) -0.0096(13) 0.0061(14) -0.0006(15)
O1 0.0349(18) 0.0285(16) 0.052(2) -0.0071(14) 0.0023(15) 0.0037(15)
O2 0.046(2) 0.0338(19) 0.097(3) -0.0041(18) 0.028(2) -0.0038(17)
O1W 0.136(5) 0.157(5) 0.104(4) -0.065(4) 0.031(4) -0.069(4)
O3 0.0242(17) 0.048(2) 0.067(2) -0.0220(17) 0.0061(16) -0.0023(16)
O2W 0.095(6) 0.039(4) 0.085(6) -0.034(4) -0.038(5) 0.029(4)
O4 0.0282(19) 0.038(2) 0.110(3) -0.0095(19) 0.0147(19) -0.0027(16)
O3W 0.119(9) 0.056(5) 0.085(7) -0.001(4) 0.017(6) -0.001(6)
O5 0.051(2) 0.065(2) 0.065(2) -0.0299(19) 0.0236(18) -0.027(2)
O4W 0.100(8) 0.085(7) 0.159(11) -0.049(7) 0.080(8) -0.039(7)
O6 0.066(3) 0.056(2) 0.062(2) -0.0282(18) 0.038(2) -0.016(2)
O7 0.049(2) 0.0465(19) 0.0393(19) -0.0249(15) -0.0013(15) -0.0051(16)
O8 0.059(3) 0.092(3) 0.081(3) -0.056(2) 0.030(2) -0.040(2)
N3 0.032(2) 0.031(2) 0.043(2) -0.0050(18) 0.0035(17) 0.0017(18)
N4 0.039(2) 0.036(2) 0.034(2) -0.0099(18) -0.0024(17) 0.003(2)
N5 0.034(2) 0.051(3) 0.039(2) -0.0095(18) 0.0134(18) -0.006(2)
N6 0.031(2) 0.048(2) 0.040(2) -0.0044(18) 0.0036(18) 0.0006(19)
N7 0.050(3) 0.040(2) 0.040(2) -0.0101(18) -0.0067(19) 0.002(2)
N8 0.040(2) 0.049(2) 0.041(2) -0.0186(19) -0.0032(19) 0.003(2)

loop_
_atom_type_symbol
_atom_type_description
_atom_type_scat_dispersion_real
_atom_type_scat_dispersion_imag
_atom_type_scat_source
C C 0.0033 0.0016 'International Tables Vol C Tables 4.2.6.8 and 6.1.1.4'
H H 0.0000 0.0000 'International Tables Vol C Tables 4.2.6.8 and 6.1.1.4'
N N 0.0061 0.0033 'International Tables Vol C Tables 4.2.6.8 and 6.1.1.4'
O O 0.0106 0.0060 'International Tables Vol C Tables 4.2.6.8 and 6.1.1.4'
Co Co 0.3494 0.9721 'International Tables Vol C Tables 4.2.6.8 and 6.1.1.4'

loop_
_geom_angle_atom_site_label_1
_geom_angle_atom_site_label_2
_geom_angle_atom_site_label_3
_geom_angle
_geom_angle_site_symmetry_1
_geom_angle_site_symmetry_3
N3 Co1 N3 180.0 . 2_666
N3 Co1 N4 84.32(15) . .
N3 Co1 N4 95.68(15) 2_666 .
N3 Co1 N4 95.68(15) . 2_666
N3 Co1 N4 84.32(15) 2_666 2_666
N4 Co1 N4 180.000(1) . 2_666
N3 Co1 O1 89.39(13) . 2_666
N3 Co1 O1 90.61(13) 2_666 2_666
N4 Co1 O1 83.51(13) . 2_666
N4 Co1 O1 96.49(13) 2_666 2_666
N3 Co1 O1 90.61(13) . .
N3 Co1 O1 89.39(13) 2_666 .
N4 Co1 O1 96.49(13) . .
N4 Co1 O1 83.51(13) 2_666 .
O1 Co1 O1 180.00(16) 2_666 .
N5 Co2 N5 180.000(1) 2_657 .
N5 Co2 N6 94.79(17) 2_657 .
N5 Co2 N6 85.21(17) . .
N5 Co2 N6 85.21(17) 2_657 2_657
N5 Co2 N6 94.79(17) . 2_657
N6 Co2 N6 180.000(1) . 2_657
N5 Co2 O5 88.54(14) 2_657 .
N5 Co2 O5 91.46(14) . .
N6 Co2 O5 96.92(15) . .
N6 Co2 O5 83.08(15) 2_657 .
N5 Co2 O5 91.46(14) 2_657 2_657
N5 Co2 O5 88.54(14) . 2_657
N6 Co2 O5 83.08(15) . 2_657
N6 Co2 O5 96.92(15) 2_657 2_657
O5 Co2 O5 180.0 . 2_657
N8 Co3 N8 180.000(1) . 2_767
N8 Co3 N7 93.86(16) . 2_767
N8 Co3 N7 86.14(16) 2_767 2_767
N8 Co3 N7 86.14(16) . .
N8 Co3 N7 93.86(16) 2_767 .
N7 Co3 N7 180.000(1) 2_767 .
N8 Co3 O7 87.65(14) . 2_767
N8 Co3 O7 92.35(14) 2_767 2_767
N7 Co3 O7 94.09(14) 2_767 2_767
N7 Co3 O7 85.91(14) . 2_767
N8 Co3 O7 92.35(14) . .
N8 Co3 O7 87.65(14) 2_767 .
N7 Co3 O7 85.91(14) 2_767 .
N7 Co3 O7 94.09(14) . .
O7 Co3 O7 180.00(7) 2_767 .
C2 C1 C6 118.7(4) . .
C2 C1 C7 120.1(4) . .
C6 C1 C7 121.2(4) . .
C3 C2 C1 121.1(4) . .
C3 C2 H2 119.4 . .
C1 C2 H2 119.4 . .
C2 C3 C4 119.1(4) . .
C2 C3 C8 120.8(4) . .
C4 C3 C8 120.1(4) . .
C3 C4 C5 121.5(4) . .
C3 C4 H4 119.2 . .
C5 C4 H4 119.2 . .
C4 C5 C6 118.1(4) . .
C4 C5 C9 119.3(3) . .
C6 C5 C9 122.5(4) . .
C5 C6 C1 121.3(4) . .
C5 C6 H6 119.3 . .
C1 C6 H6 119.3 . .
O2 C7 O1 125.6(4) . .
O2 C7 C1 118.2(4) . .
O1 C7 C1 116.2(4) . .
O4 C8 O3 123.8(4) . .
O4 C8 C3 118.6(4) . .
O3 C8 C3 117.6(4) . .
N1 C9 C5 115.2(3) . .
N1 C9 H9A 108.5 . .
C5 C9 H9A 108.5 . .
N1 C9 H9B 108.5 . .
C5 C9 H9B 108.5 . .
H9A C9 H9B 107.5 . .
N1 C10 C11 116.8(3) . .
N1 C10 H10A 108.1 . .
C11 C10 H10A 108.1 . .
N1 C10 H10B 108.1 . .
C11 C10 H10B 108.1 . .
H10A C10 H10B 107.3 . .
N2 C11 C10 117.8(3) . .
N2 C11 H11A 107.9 . .
C10 C11 H11A 107.9 . .
N2 C11 H11B 107.9 . .
C10 C11 H11B 107.9 . .
H11A C11 H11B 107.2 . .
N2 C12 C13 115.8(3) . .
N2 C12 H12A 108.3 . .
C13 C12 H12A 108.3 . .
N2 C12 H12B 108.3 . .
C13 C12 H12B 108.3 . .
H12A C12 H12B 107.4 . .
C12 C13 C14 109.0(3) . .
C12 C13 H13A 109.9 . .
C14 C13 H13A 109.9 . .
C12 C13 H13B 109.9 . .
C14 C13 H13B 109.9 . .
H13A C13 H13B 108.3 . .
N1 C14 C13 115.4(3) 2_756 .
N1 C14 H14A 108.4 2_756 .
C13 C14 H14A 108.4 . .
N1 C14 H14B 108.4 2_756 .
C13 C14 H14B 108.4 . .
H14A C14 H14B 107.5 . .
C16 C15 N2 113.4(3) . .
C16 C15 H15A 108.9 . .
N2 C15 H15A 108.9 . .
C16 C15 H15B 108.9 . .
N2 C15 H15B 108.9 . .
H15A C15 H15B 107.7 . .
C21 C16 C17 119.0(4) . .
C21 C16 C15 119.8(4) . .
C17 C16 C15 121.1(3) . .
C18 C17 C16 120.8(4) . .
C18 C17 H17 119.6 . .
C16 C17 H17 119.6 . .
C19 C18 C17 118.7(4) . .
C19 C18 C22 118.9(4) . .
C17 C18 C22 122.3(4) . .
C20 C19 C18 121.4(4) . .
C20 C19 H19 119.3 . .
C18 C19 H19 119.3 . .
C19 C20 C21 119.3(4) . .
C19 C20 C23 120.2(4) . .
C21 C20 C23 120.4(4) . .
C20 C21 C16 120.8(4) . .
C20 C21 H21 119.6 . .
C16 C21 H21 119.6 . .
O6 C22 O5 125.6(4) . .
O6 C22 C18 117.0(4) . .
O5 C22 C18 117.3(4) . .
O8 C23 O7 125.2(4) . .
O8 C23 C20 117.9(4) . .
O7 C23 C20 116.9(4) . .
N3 C24 C25 109.1(4) . .
N3 C24 H24A 109.9 . .
C25 C24 H24A 109.9 . .
N3 C24 H24B 109.9 . .
C25 C24 H24B 109.9 . .
H24A C24 H24B 108.3 . .
N4 C25 C24 108.6(4) . .
N4 C25 H25A 110.0 . .
C24 C25 H25A 110.0 . .
N4 C25 H25B 110.0 . .
C24 C25 H25B 110.0 . .
H25A C25 H25B 108.3 . .
N4 C26 C27 109.9(4) . .
N4 C26 C29 108.5(4) . .
C27 C26 C29 108.0(5) . .
N4 C26 C28 109.7(4) . .
C27 C26 C28 109.8(4) . .
C29 C26 C28 110.8(4) . .
C26 C27 H27A 109.5 . .
C26 C27 H27B 109.5 . .
H27A C27 H27B 109.5 . .
C26 C27 H27C 109.5 . .
H27A C27 H27C 109.5 . .
H27B C27 H27C 109.5 . .
C26 C28 H28A 109.5 . .
C26 C28 H28B 109.5 . .
H28A C28 H28B 109.5 . .
C26 C28 H28C 109.5 . .
H28A C28 H28C 109.5 . .
H28B C28 H28C 109.5 . .
C26 C29 C30 120.6(4) . .
C26 C29 H29A 107.2 . .
C30 C29 H29A 107.2 . .
C26 C29 H29B 107.2 . .
C30 C29 H29B 107.2 . .
H29A C29 H29B 106.8 . .
N3 C30 C31 112.6(5) 2_666 .
N3 C30 C29 109.1(4) 2_666 .
C31 C30 C29 111.5(4) . .
N3 C30 H30 107.9 2_666 .
C31 C30 H30 107.9 . .
C29 C30 H30 107.9 . .
C30 C31 H31A 109.5 . .
C30 C31 H31B 109.5 . .
H31A C31 H31B 109.5 . .
C30 C31 H31C 109.5 . .
H31A C31 H31C 109.5 . .
H31B C31 H31C 109.5 . .
N5 C32 C33 108.2(4) . .
N5 C32 H32A 110.0 . .
C33 C32 H32A 110.0 . .
N5 C32 H32B 110.0 . .
C33 C32 H32B 110.0 . .
H32A C32 H32B 108.4 . .
N6 C33 C32 107.8(4) . .
N6 C33 H33A 110.2 . .
C32 C33 H33A 110.2 . .
N6 C33 H33B 110.2 . .
C32 C33 H33B 110.2 . .
H33A C33 H33B 108.5 . .
N6 C34 C37 107.7(4) . .
N6 C34 C35 111.3(4) . .
C37 C34 C35 110.4(4) . .
N6 C34 C36 109.6(4) . .
C37 C34 C36 109.0(4) . .
C35 C34 C36 108.7(4) . .
C34 C35 H35A 109.5 . .
C34 C35 H35B 109.5 . .
H35A C35 H35B 109.5 . .
C34 C35 H35C 109.5 . .
H35A C35 H35C 109.5 . .
H35B C35 H35C 109.5 . .
C34 C36 H36A 109.5 . .
C34 C36 H36B 109.5 . .
H36A C36 H36B 109.5 . .
C34 C36 H36C 109.5 . .
H36A C36 H36C 109.5 . .
H36B C36 H36C 109.5 . .
C34 C37 C38 120.4(4) . .
C34 C37 H37A 107.2 . .
C38 C37 H37A 107.2 . .
C34 C37 H37B 107.2 . .
C38 C37 H37B 107.2 . .
H37A C37 H37B 106.9 . .
N5 C38 C39 112.0(4) 2_657 .
N5 C38 C37 110.5(4) 2_657 .
C39 C38 C37 108.9(4) . .
N5 C38 H38 108.5 2_657 .
C39 C38 H38 108.5 . .
C37 C38 H38 108.5 . .
C38 C39 H39A 109.5 . .
C38 C39 H39B 109.5 . .
H39A C39 H39B 109.5 . .
C38 C39 H39C 109.5 . .
H39A C39 H39C 109.5 . .
H39B C39 H39C 109.5 . .
N7 C40 C41 110.1(4) . .
N7 C40 H40A 109.6 . .
C41 C40 H40A 109.6 . .
N7 C40 H40B 109.6 . .
C41 C40 H40B 109.6 . .
H40A C40 H40B 108.2 . .
N8 C41 C40 109.3(4) . .
N8 C41 H41A 109.8 . .
C40 C41 H41A 109.8 . .
N8 C41 H41B 109.8 . .
C40 C41 H41B 109.8 . .
H41A C41 H41B 108.3 . .
N8 C42 C43 113.9(5) . .
N8 C42 C44 108.6(4) . .
C43 C42 C44 111.1(4) . .
N8 C42 H42 107.7 . .
C43 C42 H42 107.7 . .
C44 C42 H42 107.7 . .
C42 C43 H43A 109.5 . .
C42 C43 H43B 109.5 . .
H43A C43 H43B 109.5 . .
C42 C43 H43C 109.5 . .
H43A C43 H43C 109.5 . .
H43B C43 H43C 109.5 . .
C45 C44 C42 119.4(4) . .
C45 C44 H44A 107.5 . .
C42 C44 H44A 107.5 . .
C45 C44 H44B 107.5 . .
C42 C44 H44B 107.5 . .
H44A C44 H44B 107.0 . .
N7 C45 C44 109.1(4) 2_767 .
N7 C45 C46 110.8(4) 2_767 .
C44 C45 C46 111.1(4) . .
N7 C45 C47 108.9(4) 2_767 .
C44 C45 C47 106.6(5) . .
C46 C45 C47 110.3(5) . .
C45 C46 H46A 109.5 . .
C45 C46 H46B 109.5 . .
H46A C46 H46B 109.5 . .
C45 C46 H46C 109.5 . .
H46A C46 H46C 109.5 . .
H46B C46 H46C 109.5 . .
C45 C47 H47A 109.5 . .
C45 C47 H47B 109.5 . .
H47A C47 H47B 109.5 . .
C45 C47 H47C 109.5 . .
H47A C47 H47C 109.5 . .
H47B C47 H47C 109.5 . .
C14 N1 C10 110.3(3) 2_756 .
C14 N1 C9 109.5(3) 2_756 .
C10 N1 C9 111.5(3) . .
C12 N2 C11 111.0(3) . .
C12 N2 C15 111.2(3) . .
C11 N2 C15 113.8(3) . .
C7 O1 Co1 138.3(3) . .
C8 O3 H3 109.5 . .
C22 O5 Co2 123.9(3) . .
C23 O7 Co3 132.9(3) . .
C24 N3 C30 114.8(4) . 2_666
C24 N3 Co1 106.6(3) . .
C30 N3 Co1 113.8(3) 2_666 .
C24 N3 H48 108(4) . .
C30 N3 H48 110(4) 2_666 .
Co1 N3 H48 103(4) . .
C25 N4 C26 117.5(4) . .
C25 N4 Co1 106.0(3) . .
C26 N4 Co1 122.1(3) . .
C25 N4 H49 100(5) . .
C26 N4 H49 109(4) . .
Co1 N4 H49 98(4) . .
C32 N5 C38 112.6(4) . 2_657
C32 N5 Co2 107.1(3) . .
C38 N5 Co2 118.9(3) 2_657 .
C32 N5 H50 109(4) . .
C38 N5 H50 107(4) 2_657 .
Co2 N5 H50 102(4) . .
C33 N6 C34 114.8(4) . .
C33 N6 Co2 107.9(3) . .
C34 N6 Co2 122.5(3) . .
C33 N6 H51 103(3) . .
C34 N6 H51 108(3) . .
Co2 N6 H51 97(3) . .
C40 N7 C45 117.8(4) . 2_767
C40 N7 Co3 103.0(3) . .
C45 N7 Co3 123.2(3) 2_767 .
C40 N7 H52 103(3) . .
C45 N7 H52 114(3) 2_767 .
Co3 N7 H52 92(3) . .
C41 N8 C42 115.6(4) . .
C41 N8 Co3 104.6(3) . .
C42 N8 Co3 113.5(3) . .
C41 N8 H53 111(4) . .
C42 N8 H53 107(4) . .
Co3 N8 H53 105(4) . .

loop_
_geom_bond_atom_site_label_1
_geom_bond_atom_site_label_2
_geom_bond_distance
_geom_bond_site_symmetry_2
Co1 N3 2.070(4) .
Co1 N3 2.070(4) 2_666
Co1 N4 2.103(4) .
Co1 N4 2.103(4) 2_666
Co1 O1 2.176(3) 2_666
Co1 O1 2.176(3) .
Co2 N5 2.013(4) 2_657
Co2 N5 2.013(4) .
Co2 N6 2.035(4) .
Co2 N6 2.035(4) 2_657
Co2 O5 2.357(3) .
Co2 O5 2.357(3) 2_657
Co3 N8 2.095(4) .
Co3 N8 2.095(4) 2_767
Co3 N7 2.117(4) 2_767
Co3 N7 2.117(4) .
Co3 O7 2.147(3) 2_767
Co3 O7 2.147(3) .
C1 C2 1.388(6) .
C1 C6 1.395(6) .
C1 C7 1.513(6) .
C2 C3 1.385(6) .
C2 H2 0.9300 .
C3 C4 1.386(6) .
C3 C8 1.517(6) .
C4 C5 1.390(6) .
C4 H4 0.9300 .
C5 C6 1.395(6) .
C5 C9 1.505(6) .
C6 H6 0.9300 .
C7 O2 1.244(5) .
C7 O1 1.253(5) .
C8 O4 1.227(5) .
C8 O3 1.268(5) .
C9 N1 1.472(5) .
C9 H9A 0.9700 .
C9 H9B 0.9700 .
C10 N1 1.463(5) .
C10 C11 1.530(5) .
C10 H10A 0.9700 .
C10 H10B 0.9700 .
C11 N2 1.503(5) .
C11 H11A 0.9700 .
C11 H11B 0.9700 .
C12 N2 1.500(5) .
C12 C13 1.518(5) .
C12 H12A 0.9700 .
C12 H12B 0.9700 .
C13 C14 1.533(5) .
C13 H13A 0.9700 .
C13 H13B 0.9700 .
C14 N1 1.461(5) 2_756
C14 H14A 0.9700 .
C14 H14B 0.9700 .
C15 C16 1.504(5) .
C15 N2 1.508(5) .
C15 H15A 0.9700 .
C15 H15B 0.9700 .
C16 C21 1.386(5) .
C16 C17 1.389(6) .
C17 C18 1.388(6) .
C17 H17 0.9300 .
C18 C19 1.388(6) .
C18 C22 1.516(6) .
C19 C20 1.372(6) .
C19 H19 0.9300 .
C20 C21 1.383(6) .
C20 C23 1.513(6) .
C21 H21 0.9300 .
C22 O6 1.242(5) .
C22 O5 1.260(5) .
C23 O8 1.243(5) .
C23 O7 1.257(5) .
C24 N3 1.471(6) .
C24 C25 1.506(7) .
C24 H24A 0.9700 .
C24 H24B 0.9700 .
C25 N4 1.481(6) .
C25 H25A 0.9700 .
C25 H25B 0.9700 .
C26 N4 1.497(6) .
C26 C27 1.522(7) .
C26 C29 1.525(7) .
C26 C28 1.538(7) .
C27 H27A 0.9600 .
C27 H27B 0.9600 .
C27 H27C 0.9600 .
C28 H28A 0.9600 .
C28 H28B 0.9600 .
C28 H28C 0.9600 .
C29 C30 1.538(7) .
C29 H29A 0.9700 .
C29 H29B 0.9700 .
C30 N3 1.483(6) 2_666
C30 C31 1.530(7) .
C30 H30 0.9800 .
C31 H31A 0.9600 .
C31 H31B 0.9600 .
C31 H31C 0.9600 .
C32 N5 1.468(6) .
C32 C33 1.520(7) .
C32 H32A 0.9700 .
C32 H32B 0.9700 .
C33 N6 1.467(6) .
C33 H33A 0.9700 .
C33 H33B 0.9700 .
C34 N6 1.508(6) .
C34 C37 1.514(7) .
C34 C35 1.522(6) .
C34 C36 1.537(7) .
C35 H35A 0.9600 .
C35 H35B 0.9600 .
C35 H35C 0.9600 .
C36 H36A 0.9600 .
C36 H36B 0.9600 .
C36 H36C 0.9600 .
C37 C38 1.530(7) .
C37 H37A 0.9700 .
C37 H37B 0.9700 .
C38 N5 1.471(6) 2_657
C38 C39 1.521(7) .
C38 H38 0.9800 .
C39 H39A 0.9600 .
C39 H39B 0.9600 .
C39 H39C 0.9600 .
C40 N7 1.481(7) .
C40 C41 1.523(7) .
C40 H40A 0.9700 .
C40 H40B 0.9700 .
C41 N8 1.470(6) .
C41 H41A 0.9700 .
C41 H41B 0.9700 .
C42 N8 1.489(6) .
C42 C43 1.523(7) .
C42 C44 1.541(7) .
C42 H42 0.9800 .
C43 H43A 0.9600 .
C43 H43B 0.9600 .
C43 H43C 0.9600 .
C44 C45 1.525(8) .
C44 H44A 0.9700 .
C44 H44B 0.9700 .
C45 N7 1.496(6) 2_767
C45 C46 1.537(7) .
C45 C47 1.538(7) .
C46 H46A 0.9600 .
C46 H46B 0.9600 .
C46 H46C 0.9600 .
C47 H47A 0.9600 .
C47 H47B 0.9600 .
C47 H47C 0.9600 .
N1 C14 1.461(5) 2_756
O3 H3 0.8200 .
O3W O4W 1.384(15) .
N3 C30 1.483(6) 2_666
N3 H48 0.82(5) .
N4 H49 0.75(5) .
N5 C38 1.471(6) 2_657
N5 H50 0.78(5) .
N6 H51 0.91(5) .
N7 C45 1.496(6) 2_767
N7 H52 0.96(5) .
N8 H53 0.86(6) .

loop_
_geom_torsion_atom_site_label_1
_geom_torsion_atom_site_label_2
_geom_torsion_atom_site_label_3
_geom_torsion_atom_site_label_4
_geom_torsion
_geom_torsion_site_symmetry_1
_geom_torsion_site_symmetry_4
C6 C1 C2 C3 -1.3(6) . .
C7 C1 C2 C3 179.4(4) . .
C1 C2 C3 C4 3.8(6) . .
C1 C2 C3 C8 -173.3(4) . .
C2 C3 C4 C5 -2.2(6) . .
C8 C3 C4 C5 174.9(4) . .
C3 C4 C5 C6 -1.7(6) . .
C3 C4 C5 C9 -179.8(4) . .
C4 C5 C6 C1 4.3(6) . .
C9 C5 C6 C1 -177.6(4) . .
C2 C1 C6 C5 -2.9(6) . .
C7 C1 C6 C5 176.5(4) . .
C2 C1 C7 O2 -176.4(4) . .
C6 C1 C7 O2 4.2(6) . .
C2 C1 C7 O1 4.5(6) . .
C6 C1 C7 O1 -174.8(4) . .
C2 C3 C8 O4 163.1(4) . .
C4 C3 C8 O4 -14.0(6) . .
C2 C3 C8 O3 -14.1(6) . .
C4 C3 C8 O3 168.8(4) . .
C4 C5 C9 N1 -138.6(4) . .
C6 C5 C9 N1 43.4(5) . .
N1 C10 C11 N2 63.9(5) . .
N2 C12 C13 C14 -179.8(3) . .
C12 C13 C14 N1 -58.2(5) . 2_756
N2 C15 C16 C21 78.5(5) . .
N2 C15 C16 C17 -102.9(4) . .
C21 C16 C17 C18 0.4(6) . .
C15 C16 C17 C18 -178.3(4) . .
C16 C17 C18 C19 0.3(7) . .
C16 C17 C18 C22 -175.9(4) . .
C17 C18 C19 C20 -0.4(7) . .
C22 C18 C19 C20 175.9(4) . .
C18 C19 C20 C21 -0.1(7) . .
C18 C19 C20 C23 176.1(4) . .
C19 C20 C21 C16 0.8(7) . .
C23 C20 C21 C16 -175.4(4) . .
C17 C16 C21 C20 -0.9(6) . .
C15 C16 C21 C20 177.7(4) . .
C19 C18 C22 O6 24.9(7) . .
C17 C18 C22 O6 -158.9(5) . .
C19 C18 C22 O5 -150.8(5) . .
C17 C18 C22 O5 25.4(7) . .
C19 C20 C23 O8 -174.6(5) . .
C21 C20 C23 O8 1.6(7) . .
C19 C20 C23 O7 3.3(7) . .
C21 C20 C23 O7 179.5(4) . .
N3 C24 C25 N4 57.1(6) . .
N4 C26 C29 C30 -65.2(6) . .
C27 C26 C29 C30 175.6(4) . .
C28 C26 C29 C30 55.3(6) . .
C26 C29 C30 N3 79.8(5) . 2_666
C26 C29 C30 C31 -155.3(5) . .
N5 C32 C33 N6 -54.2(6) . .
N6 C34 C37 C38 65.9(5) . .
C35 C34 C37 C38 -55.8(6) . .
C36 C34 C37 C38 -175.2(4) . .
C34 C37 C38 N5 -71.6(5) . 2_657
C34 C37 C38 C39 165.0(4) . .
N7 C40 C41 N8 -60.0(5) . .
N8 C42 C44 C45 80.7(5) . .
C43 C42 C44 C45 -153.3(5) . .
C42 C44 C45 N7 -64.3(5) . 2_767
C42 C44 C45 C46 58.2(6) . .
C42 C44 C45 C47 178.3(4) . .
C11 C10 N1 C14 72.5(4) . 2_756
C11 C10 N1 C9 -165.6(3) . .
C5 C9 N1 C14 178.4(3) . 2_756
C5 C9 N1 C10 56.1(4) . .
C13 C12 N2 C11 -167.8(4) . .
C13 C12 N2 C15 64.4(4) . .
C10 C11 N2 C12 -67.9(5) . .
C10 C11 N2 C15 58.6(4) . .
C16 C15 N2 C12 -177.1(3) . .
C16 C15 N2 C11 56.6(4) . .
O2 C7 O1 Co1 0.3(8) . .
C1 C7 O1 Co1 179.2(3) . .
N3 Co1 O1 C7 -2.1(4) . .
N3 Co1 O1 C7 177.9(4) 2_666 .
N4 Co1 O1 C7 82.3(5) . .
N4 Co1 O1 C7 -97.7(5) 2_666 .
O1 Co1 O1 C7 114(100) 2_666 .
O6 C22 O5 Co2 -35.6(8) . .
C18 C22 O5 Co2 139.7(3) . .
N5 Co2 O5 C22 -165.5(4) 2_657 .
N5 Co2 O5 C22 14.5(4) . .
N6 Co2 O5 C22 -70.8(4) . .
N6 Co2 O5 C22 109.2(4) 2_657 .
O5 Co2 O5 C22 -35(100) 2_657 .
O8 C23 O7 Co3 32.4(8) . .
C20 C23 O7 Co3 -145.3(3) . .
N8 Co3 O7 C23 -56.3(4) . .
N8 Co3 O7 C23 123.7(4) 2_767 .
N7 Co3 O7 C23 37.4(4) 2_767 .
N7 Co3 O7 C23 -142.6(4) . .
O7 Co3 O7 C23 -177(100) 2_767 .
C25 C24 N3 C30 -169.6(4) . 2_666
C25 C24 N3 Co1 -42.6(5) . .
N3 Co1 N3 C24 88(100) 2_666 .
N4 Co1 N3 C24 15.8(3) . .
N4 Co1 N3 C24 -164.2(3) 2_666 .
O1 Co1 N3 C24 -67.8(3) 2_666 .
O1 Co1 N3 C24 112.2(3) . .
N3 Co1 N3 C30 -145(100) 2_666 2_666
N4 Co1 N3 C30 143.3(3) . 2_666
N4 Co1 N3 C30 -36.7(3) 2_666 2_666
O1 Co1 N3 C30 59.7(3) 2_666 2_666
O1 Co1 N3 C30 -120.3(3) . 2_666
C24 C25 N4 C26 179.0(4) . .
C24 C25 N4 Co1 -40.3(5) . .
C27 C26 N4 C25 -68.5(6) . .
C29 C26 N4 C25 173.6(4) . .
C28 C26 N4 C25 52.3(6) . .
C27 C26 N4 Co1 157.5(4) . .
C29 C26 N4 Co1 39.6(5) . .
C28 C26 N4 Co1 -81.6(5) . .
N3 Co1 N4 C25 13.6(3) . .
N3 Co1 N4 C25 -166.4(3) 2_666 .
N4 Co1 N4 C25 -125(100) 2_666 .
O1 Co1 N4 C25 103.6(3) 2_666 .
O1 Co1 N4 C25 -76.4(3) . .
N3 Co1 N4 C26 152.0(4) . .
N3 Co1 N4 C26 -28.0(4) 2_666 .
N4 Co1 N4 C26 14(100) 2_666 .
O1 Co1 N4 C26 -118.0(4) 2_666 .
O1 Co1 N4 C26 62.0(4) . .
C33 C32 N5 C38 175.1(4) . 2_657
C33 C32 N5 Co2 42.6(5) . .
N5 Co2 N5 C32 -101(100) 2_657 .
N6 Co2 N5 C32 -17.3(3) . .
N6 Co2 N5 C32 162.7(3) 2_657 .
O5 Co2 N5 C32 -114.1(3) . .
O5 Co2 N5 C32 65.9(3) 2_657 .
N5 Co2 N5 C38 130(100) 2_657 2_657
N6 Co2 N5 C38 -146.3(4) . 2_657
N6 Co2 N5 C38 33.7(4) 2_657 2_657
O5 Co2 N5 C38 116.9(4) . 2_657
O5 Co2 N5 C38 -63.1(4) 2_657 2_657
C32 C33 N6 C34 178.2(4) . .
C32 C33 N6 Co2 37.7(5) . .
C37 C34 N6 C33 179.8(4) . .
C35 C34 N6 C33 -59.0(6) . .
C36 C34 N6 C33 61.3(5) . .
C37 C34 N6 Co2 -46.1(5) . .
C35 C34 N6 Co2 75.0(5) . .
C36 C34 N6 Co2 -164.6(3) . .
N5 Co2 N6 C33 168.2(3) 2_657 .
N5 Co2 N6 C33 -11.8(3) . .
N6 Co2 N6 C33 -140(100) 2_657 .
O5 Co2 N6 C33 79.1(3) . .
O5 Co2 N6 C33 -100.9(3) 2_657 .
N5 Co2 N6 C34 31.5(3) 2_657 .
N5 Co2 N6 C34 -148.5(3) . .
N6 Co2 N6 C34 83(100) 2_657 .
O5 Co2 N6 C34 -57.6(3) . .
O5 Co2 N6 C34 122.4(3) 2_657 .
C41 C40 N7 C45 -178.4(4) . 2_767
C41 C40 N7 Co3 42.5(4) . .
N8 Co3 N7 C40 -15.2(3) . .
N8 Co3 N7 C40 164.8(3) 2_767 .
N7 Co3 N7 C40 91(100) 2_767 .
O7 Co3 N7 C40 -103.1(3) 2_767 .
O7 Co3 N7 C40 76.9(3) . .
N8 Co3 N7 C45 -151.5(4) . 2_767
N8 Co3 N7 C45 28.5(4) 2_767 2_767
N7 Co3 N7 C45 -46(100) 2_767 2_767
O7 Co3 N7 C45 120.6(4) 2_767 2_767
O7 Co3 N7 C45 -59.4(4) . 2_767
C40 C41 N8 C42 167.3(4) . .
C40 C41 N8 Co3 41.8(5) . .
C43 C42 N8 C41 51.6(6) . .
C44 C42 N8 C41 176.0(4) . .
C43 C42 N8 Co3 172.5(4) . .
C44 C42 N8 Co3 -63.2(4) . .
N8 Co3 N8 C41 -88(100) 2_767 .
N7 Co3 N8 C41 165.4(3) 2_767 .
N7 Co3 N8 C41 -14.6(3) . .
O7 Co3 N8 C41 71.5(3) 2_767 .
O7 Co3 N8 C41 -108.5(3) . .
N8 Co3 N8 C42 145(100) 2_767 .
N7 Co3 N8 C42 38.6(3) 2_767 .
N7 Co3 N8 C42 -141.4(3) . .
O7 Co3 N8 C42 -55.3(3) 2_767 .
O7 Co3 N8 C42 124.7(3) . .
